data_7058245
loop_
_publ_author_name
'Massoud, Salah S.'
'Louka, Febee R.'
'Tusa, Ada F.'
'Bordelon, Nicole E.'
'Fischer, Roland C.'
'Mautner, Franz A.'
'Van\<co, J\'an'
'Ho\<sek, Jan'
'Dvo\<r\'ak, Zden\<ek'
'Tr\'avn\'i\<cek, Zden\<ek'

_publ_section_title
;
 Copper(ii) complexes based on tripodal pyridyl amine derivatives as
 efficient anticancer agents
;
_journal_issue 16
_journal_name_full 'New Journal of Chemistry'
_journal_page_first 6186
_journal_paper_doi 10.1039/C9NJ00061E
_journal_volume 43
_journal_year 2019
_chemical_formula_moiety 'C22 H20 Cl Cu N4, F6 P'
_chemical_formula_sum 'C22 H20 Cl Cu F6 N4 P'
_chemical_formula_weight 584.39
_chemical_name_common '[Cu(BPQA)Cl]PF6'
_space_group_crystal_system monoclinic
_space_group_IT_number 14
_space_group_name_Hall '-P 2yn'
_space_group_name_H-M_alt 'P 1 21/n 1'
_symmetry_space_group_name_Hall '-P 2yn'
_symmetry_space_group_name_H-M 'P 1 21/n 1'
_atom_sites_solution_hydrogens geom
_audit_creation_method SHELXL-2016/6
_audit_update_record
;
2018-12-14 deposited with the CCDC.    2019-03-18 downloaded from the CCDC.
;
_cell_angle_alpha 90
_cell_angle_beta 106.900(2)
_cell_angle_gamma 90
_cell_formula_units_Z 4
_cell_length_a 12.7761(4)
_cell_length_b 12.9219(4)
_cell_length_c 14.6930(5)
_cell_measurement_reflns_used 9791
_cell_measurement_temperature 100(2)
_cell_measurement_theta_max 30.01
_cell_measurement_theta_min 2.29
_cell_volume 2320.93(13)
_computing_cell_refinement 'Bruker SAINT'
_computing_data_collection 'Bruker APEX2'
_computing_data_reduction 'Bruker SAINT'
_computing_molecular_graphics 'Bruker SHELXTL'
_computing_publication_material 'Bruker SHELXTL'
_computing_structure_refinement 'SHELXL-2016/6 (Sheldrick, 2016)'
_computing_structure_solution 'SHELXT 2014/4 (Sheldrick, 2014)'
_diffrn_ambient_temperature 100(2)
_diffrn_measured_fraction_theta_full 0.999
_diffrn_measured_fraction_theta_max 0.998
_diffrn_measurement_device_type 'Bruker APEX-II CCD'
_diffrn_measurement_method '\f and \w scans'
_diffrn_radiation_type MoK\a
_diffrn_radiation_wavelength 0.71073
_diffrn_reflns_av_R_equivalents 0.0340
_diffrn_reflns_av_unetI/netI 0.0192
_diffrn_reflns_Laue_measured_fraction_full 0.999
_diffrn_reflns_Laue_measured_fraction_max 0.998
_diffrn_reflns_limit_h_max 16
_diffrn_reflns_limit_h_min -16
_diffrn_reflns_limit_k_max 17
_diffrn_reflns_limit_k_min -17
_diffrn_reflns_limit_l_max 19
_diffrn_reflns_limit_l_min -19
_diffrn_reflns_number 49562
_diffrn_reflns_point_group_measured_fraction_full 0.999
_diffrn_reflns_point_group_measured_fraction_max 0.998
_diffrn_reflns_theta_full 25.242
_diffrn_reflns_theta_max 27.996
_diffrn_reflns_theta_min 2.440
_exptl_absorpt_coefficient_mu 1.193
_exptl_absorpt_correction_T_max 0.930
_exptl_absorpt_correction_T_min 0.798
_exptl_absorpt_correction_type multi-scan
_exptl_absorpt_process_details SADABS
_exptl_crystal_colour green
_exptl_crystal_density_diffrn 1.673
_exptl_crystal_description prism
_exptl_crystal_F_000 1180
_exptl_crystal_size_max 0.180
_exptl_crystal_size_mid 0.170
_exptl_crystal_size_min 0.080
_refine_diff_density_max 0.380
_refine_diff_density_min -0.304
_refine_diff_density_rms 0.055
_refine_ls_extinction_method none
_refine_ls_goodness_of_fit_ref 1.017
_refine_ls_hydrogen_treatment constr
_refine_ls_matrix_type full
_refine_ls_number_parameters 353
_refine_ls_number_reflns 5588
_refine_ls_number_restraints 0
_refine_ls_restrained_S_all 1.017
_refine_ls_R_factor_all 0.0310
_refine_ls_R_factor_gt 0.0240
_refine_ls_shift/su_max 0.002
_refine_ls_shift/su_mean 0.000
_refine_ls_structure_factor_coef Fsqd
_refine_ls_weighting_details 'w=1/[\s^2^(Fo^2^)+(0.0361P)^2^+1.2688P] where P=(Fo^2^+2Fc^2^)/3'
_refine_ls_weighting_scheme calc
_refine_ls_wR_factor_gt 0.0636
_refine_ls_wR_factor_ref 0.0681
_reflns_Friedel_coverage 0.000
_reflns_number_gt 4833
_reflns_number_total 5588
_reflns_threshold_expression 'I > 2\s(I)'
_cod_data_source_file c9nj00061e2.cif
_cod_data_source_block RF1278_4PF6
_cod_depositor_comments 'Adding full bibliography for 7058242--7058248.cif.'
_cod_database_code 7058245
_shelx_shelxl_version_number 2016/6
_shelx_space_group_comment
;
The symmetry employed for this shelxl refinement is uniquely defined
by the following loop, which should always be used as a source of
symmetry information in preference to the above space-group names.
They are only intended as comments.
;
_shelx_estimated_absorpt_t_min 0.814
_shelx_estimated_absorpt_t_max 0.911

loop_
_space_group_symop_operation_xyz
'x, y, z'
'-x+1/2, y+1/2, -z+1/2'
'-x, -y, -z'
'x-1/2, -y-1/2, z-1/2'

loop_
_atom_site_label
_atom_site_type_symbol
_atom_site_fract_x
_atom_site_fract_y
_atom_site_fract_z
_atom_site_U_iso_or_equiv
_atom_site_adp_type
_atom_site_occupancy
_atom_site_site_symmetry_order
_atom_site_calc_flag
_atom_site_refinement_flags_posn
_atom_site_refinement_flags_adp
_atom_site_refinement_flags_occupancy
_atom_site_disorder_assembly
_atom_site_disorder_group
Cu1 Cu 0.37424(2) 0.42737(2) 0.52323(2) 0.01280(6) Uani 1 1 d . . . . .
C1 C 0.49588(12) 0.32617(12) 0.69608(10) 0.0163(3) Uani 1 1 d . . . . .
H1A H 0.569000 0.317746 0.686564 0.020 Uiso 1 1 calc R U . . .
H1B H 0.491674 0.280294 0.748862 0.020 Uiso 1 1 calc R U . . .
N1 N 0.40957(10) 0.29712(9) 0.60753(9) 0.0138(2) Uani 1 1 d . . . . .
P1 P 0.71526(3) 0.10772(3) 0.44027(3) 0.02022(10) Uani 1 1 d . . . . .
Cl1 Cl 0.36489(3) 0.57248(3) 0.43716(3) 0.01668(8) Uani 1 1 d . . . . .
C4 C 0.51292(14) 0.58263(14) 0.82605(12) 0.0250(4) Uani 1 1 d . . . . .
H4 H 0.546983 0.612934 0.886304 0.030 Uiso 1 1 calc R U . . .
N4 N 0.19473(10) 0.37821(10) 0.51457(9) 0.0147(2) Uani 1 1 d . . . . .
C3 C 0.52916(13) 0.47895(14) 0.81013(11) 0.0222(3) Uani 1 1 d . . . . .
H3 H 0.573400 0.436965 0.859558 0.027 Uiso 1 1 calc R U . . .
N3 N 0.36003(10) 0.32605(10) 0.41711(9) 0.0146(2) Uani 1 1 d . . . . .
C2 C 0.47979(12) 0.43748(12) 0.72088(11) 0.0166(3) Uani 1 1 d . . . . .
N2 N 0.41866(10) 0.49612(10) 0.64933(9) 0.0152(2) Uani 1 1 d . . . . .
C5 C 0.44637(14) 0.64173(13) 0.75304(12) 0.0243(3) Uani 1 1 d . . . . .
H5 H 0.432072 0.712246 0.763313 0.029 Uiso 1 1 calc R U . . .
F5 F 0.65025(11) 0.00634(9) 0.39328(8) 0.0413(3) Uani 1 1 d . . . . .
C6 C 0.40130(13) 0.59644(12) 0.66528(12) 0.0189(3) Uani 1 1 d . . . . .
H6 H 0.356880 0.637057 0.614827 0.023 Uiso 1 1 calc R U . . .
F6 F 0.78160(8) 0.20865(8) 0.48773(8) 0.0286(2) Uani 1 1 d . . . . .
C9 C 0.36466(13) 0.14527(13) 0.38408(12) 0.0217(3) Uani 1 1 d . . . . .
H9 H 0.382147 0.076655 0.406599 0.026 Uiso 1 1 calc R U . . .
C8 C 0.38601(12) 0.22838(11) 0.44682(11) 0.0158(3) Uani 1 1 d . . . . .
C7 C 0.44627(12) 0.21664(11) 0.55100(11) 0.0163(3) Uani 1 1 d . . . . .
H7A H 0.432226 0.147020 0.573029 0.020 Uiso 1 1 calc R U . . .
H7B H 0.525931 0.223486 0.560570 0.020 Uiso 1 1 calc R U . . .
C10 C 0.31729(13) 0.16438(14) 0.28788(12) 0.0248(4) Uani 1 1 d . . . . .
H10 H 0.302008 0.108849 0.243593 0.030 Uiso 1 1 calc R U . . .
C11 C 0.29251(13) 0.26526(14) 0.25709(12) 0.0232(3) Uani 1 1 d . . . . .
H11 H 0.261392 0.279968 0.191405 0.028 Uiso 1 1 calc R U . . .
C12 C 0.31385(12) 0.34419(13) 0.32359(11) 0.0191(3) Uani 1 1 d . . . . .
H12 H 0.295430 0.413209 0.302774 0.023 Uiso 1 1 calc R U . . .
C13 C 0.30923(12) 0.26486(12) 0.63237(11) 0.0172(3) Uani 1 1 d . . . . .
H13A H 0.306673 0.302013 0.690612 0.021 Uiso 1 1 calc R U . . .
H13B H 0.313985 0.189891 0.646862 0.021 Uiso 1 1 calc R U . . .
C14 C 0.20436(12) 0.28574(11) 0.55453(10) 0.0148(3) Uani 1 1 d . . . . .
C15 C 0.12058(12) 0.21068(12) 0.53268(11) 0.0175(3) Uani 1 1 d . . . . .
H15 H 0.132470 0.144025 0.561103 0.021 Uiso 1 1 calc R U . . .
C16 C 0.02176(12) 0.23575(12) 0.46972(11) 0.0184(3) Uani 1 1 d . . . . .
H16 H -0.035922 0.186499 0.454074 0.022 Uiso 1 1 calc R U . . .
C17 C 0.00613(12) 0.33512(11) 0.42826(10) 0.0154(3) Uani 1 1 d . . . . .
C18 C -0.09552(12) 0.36794(13) 0.36536(11) 0.0190(3) Uani 1 1 d . . . . .
H18 H -0.156754 0.322687 0.350999 0.023 Uiso 1 1 calc R U . . .
C19 C -0.10542(13) 0.46419(14) 0.32558(11) 0.0222(3) Uani 1 1 d . . . . .
H19 H -0.173512 0.485645 0.283575 0.027 Uiso 1 1 calc R U . . .
C20 C -0.01490(14) 0.53210(13) 0.34656(12) 0.0228(3) Uani 1 1 d . . . . .
H20 H -0.022568 0.598389 0.317400 0.027 Uiso 1 1 calc R U . . .
C21 C 0.08404(13) 0.50398(12) 0.40837(11) 0.0198(3) Uani 1 1 d . . . . .
H21 H 0.143888 0.550864 0.422457 0.024 Uiso 1 1 calc R U . . .
C22 C 0.09631(12) 0.40469(12) 0.45098(11) 0.0148(3) Uani 1 1 d . . . . .
F1A F 0.8319(5) 0.0472(4) 0.4645(5) 0.0380(10) Uani 0.74(3) 1 d . . P A 1
F2A F 0.7312(7) 0.1396(5) 0.3392(6) 0.0321(10) Uani 0.74(3) 1 d . . P A 1
F3A F 0.6050(6) 0.1716(7) 0.4169(6) 0.0422(13) Uani 0.74(3) 1 d . . P A 1
F4A F 0.7062(9) 0.0774(5) 0.5429(3) 0.0433(13) Uani 0.74(3) 1 d . . P A 1
F1B F 0.751(3) 0.125(2) 0.3486(19) 0.061(5) Uani 0.26(3) 1 d . . P A 2
F2B F 0.610(2) 0.1750(18) 0.393(3) 0.060(6) Uani 0.26(3) 1 d . . P A 2
F3B F 0.663(3) 0.0882(11) 0.5271(19) 0.046(4) Uani 0.26(3) 1 d . . P A 2
F4B F 0.805(3) 0.029(2) 0.481(2) 0.067(7) Uani 0.26(3) 1 d . . P A 2

loop_
_atom_site_aniso_label
_atom_site_aniso_U_11
_atom_site_aniso_U_22
_atom_site_aniso_U_33
_atom_site_aniso_U_23
_atom_site_aniso_U_13
_atom_site_aniso_U_12
Cu1 0.01625(10) 0.01160(9) 0.00999(9) 0.00142(6) 0.00292(7) -0.00130(6)
C1 0.0151(7) 0.0193(7) 0.0126(7) 0.0043(6) 0.0008(5) -0.0013(5)
N1 0.0128(6) 0.0150(6) 0.0130(6) 0.0018(5) 0.0029(5) -0.0013(4)
P1 0.0229(2) 0.01607(19) 0.0207(2) 0.00118(15) 0.00482(16) -0.00235(15)
Cl1 0.01898(17) 0.01439(16) 0.01623(17) 0.00449(13) 0.00439(13) -0.00140(12)
C4 0.0236(8) 0.0343(9) 0.0171(8) -0.0092(7) 0.0057(6) -0.0049(7)
N4 0.0149(6) 0.0165(6) 0.0131(6) 0.0013(5) 0.0047(5) -0.0004(5)
C3 0.0188(7) 0.0320(9) 0.0148(7) -0.0003(6) 0.0034(6) -0.0021(6)
N3 0.0132(6) 0.0167(6) 0.0138(6) 0.0004(5) 0.0038(5) -0.0021(5)
C2 0.0146(7) 0.0219(7) 0.0140(7) 0.0018(6) 0.0052(6) -0.0023(5)
N2 0.0158(6) 0.0173(6) 0.0128(6) -0.0004(5) 0.0046(5) -0.0018(5)
C5 0.0248(8) 0.0239(8) 0.0255(8) -0.0088(7) 0.0093(7) -0.0026(6)
F5 0.0608(8) 0.0264(6) 0.0368(6) -0.0052(5) 0.0145(6) -0.0246(5)
C6 0.0186(7) 0.0190(7) 0.0196(8) -0.0013(6) 0.0061(6) -0.0006(6)
F6 0.0261(5) 0.0241(5) 0.0351(6) -0.0098(4) 0.0081(4) -0.0050(4)
C9 0.0191(7) 0.0185(7) 0.0275(8) -0.0041(6) 0.0067(6) -0.0034(6)
C8 0.0124(6) 0.0166(7) 0.0196(7) -0.0009(6) 0.0063(6) -0.0031(5)
C7 0.0173(7) 0.0133(7) 0.0180(7) 0.0017(6) 0.0046(6) 0.0003(5)
C10 0.0206(8) 0.0274(9) 0.0254(9) -0.0118(7) 0.0053(7) -0.0060(6)
C11 0.0184(7) 0.0347(9) 0.0157(7) -0.0045(7) 0.0035(6) -0.0053(7)
C12 0.0178(7) 0.0242(8) 0.0154(7) 0.0007(6) 0.0053(6) -0.0018(6)
C13 0.0153(7) 0.0199(7) 0.0168(7) 0.0065(6) 0.0053(6) -0.0021(6)
C14 0.0151(7) 0.0171(7) 0.0139(7) 0.0014(5) 0.0068(5) 0.0002(5)
C15 0.0183(7) 0.0157(7) 0.0197(7) 0.0023(6) 0.0076(6) -0.0009(6)
C16 0.0176(7) 0.0185(7) 0.0197(8) -0.0031(6) 0.0062(6) -0.0041(6)
C17 0.0157(7) 0.0188(7) 0.0125(7) -0.0026(5) 0.0052(5) -0.0001(6)
C18 0.0163(7) 0.0255(8) 0.0145(7) -0.0028(6) 0.0033(6) -0.0010(6)
C19 0.0183(7) 0.0299(8) 0.0162(7) 0.0006(6) 0.0018(6) 0.0052(6)
C20 0.0243(8) 0.0217(8) 0.0221(8) 0.0067(6) 0.0064(7) 0.0050(6)
C21 0.0194(7) 0.0194(7) 0.0209(8) 0.0032(6) 0.0065(6) 0.0005(6)
C22 0.0148(7) 0.0179(7) 0.0127(7) 0.0001(5) 0.0056(5) 0.0009(5)
F1A 0.0312(16) 0.0213(12) 0.0540(18) -0.0033(10) 0.0009(12) 0.0086(11)
F2A 0.0451(19) 0.0277(16) 0.0236(14) 0.0033(12) 0.0103(12) -0.0127(14)
F3A 0.0160(13) 0.048(3) 0.063(3) -0.008(2) 0.0117(17) -0.0008(13)
F4A 0.066(3) 0.0405(16) 0.0250(12) 0.0026(10) 0.0162(17) -0.0218(19)
F1B 0.072(12) 0.086(12) 0.034(8) -0.029(7) 0.030(7) -0.053(9)
F2B 0.032(7) 0.034(5) 0.095(14) 0.021(7) -0.008(6) 0.010(4)
F3B 0.077(11) 0.030(3) 0.044(7) -0.009(4) 0.037(8) -0.015(5)
F4B 0.058(10) 0.050(9) 0.068(9) -0.018(7) -0.020(7) 0.038(7)

loop_
_atom_type_symbol
_atom_type_description
_atom_type_scat_dispersion_real
_atom_type_scat_dispersion_imag
_atom_type_scat_source
C C 0.0033 0.0016 'International Tables Vol C Tables 4.2.6.8 and 6.1.1.4'
H H 0.0000 0.0000 'International Tables Vol C Tables 4.2.6.8 and 6.1.1.4'
N N 0.0061 0.0033 'International Tables Vol C Tables 4.2.6.8 and 6.1.1.4'
F F 0.0171 0.0103 'International Tables Vol C Tables 4.2.6.8 and 6.1.1.4'
P P 0.1023 0.0942 'International Tables Vol C Tables 4.2.6.8 and 6.1.1.4'
Cu Cu 0.3201 1.2651 'International Tables Vol C Tables 4.2.6.8 and 6.1.1.4'
Cl Cl 0.1484 0.1585 'International Tables Vol C Tables 4.2.6.8 and 6.1.1.4'

loop_
_geom_angle_atom_site_label_1
_geom_angle_atom_site_label_2
_geom_angle_atom_site_label_3
_geom_angle
N2 Cu1 N3 163.03(5)
N2 Cu1 N1 81.44(5)
N3 Cu1 N1 83.60(5)
N2 Cu1 Cl1 96.09(4)
N3 Cu1 Cl1 97.44(4)
N1 Cu1 Cl1 170.82(4)
N2 Cu1 N4 100.46(5)
N3 Cu1 N4 85.12(5)
N1 Cu1 N4 81.45(5)
Cl1 Cu1 N4 107.72(3)
N1 C1 C2 109.42(12)
N1 C1 H1A 109.8
C2 C1 H1A 109.8
N1 C1 H1B 109.8
C2 C1 H1B 109.8
H1A C1 H1B 108.2
C1 N1 C7 112.98(11)
C1 N1 C13 109.14(12)
C7 N1 C13 111.96(12)
C1 N1 Cu1 107.25(9)
C7 N1 Cu1 106.53(9)
C13 N1 Cu1 108.77(9)
F4B P1 F1B 94.0(10)
F4B P1 F2B 171.2(17)
F1B P1 F2B 87.6(10)
F3A P1 F4A 91.6(4)
F4B P1 F5 81.9(12)
F1B P1 F5 89.5(9)
F3A P1 F5 90.9(3)
F2B P1 F5 89.5(9)
F4A P1 F5 92.05(19)
F4B P1 F6 97.5(12)
F1B P1 F6 90.4(9)
F3A P1 F6 89.7(3)
F2B P1 F6 91.1(9)
F4A P1 F6 87.88(19)
F5 P1 F6 179.40(7)
F3A P1 F2A 90.6(4)
F4A P1 F2A 176.9(4)
F5 P1 F2A 90.0(3)
F6 P1 F2A 90.0(3)
F4B P1 F3B 91.0(9)
F1B P1 F3B 172.7(10)
F2B P1 F3B 86.7(8)
F5 P1 F3B 86.0(8)
F6 P1 F3B 94.1(8)
F3A P1 F1A 177.3(3)
F4A P1 F1A 89.3(4)
F5 P1 F1A 91.64(19)
F6 P1 F1A 87.76(19)
F2A P1 F1A 88.4(3)
C3 C4 C5 119.31(15)
C3 C4 H4 120.3
C5 C4 H4 120.3
C14 N4 C22 118.42(13)
C14 N4 Cu1 104.91(9)
C22 N4 Cu1 131.00(10)
C4 C3 C2 118.93(15)
C4 C3 H3 120.5
C2 C3 H3 120.5
C8 N3 C12 119.15(13)
C8 N3 Cu1 113.74(10)
C12 N3 Cu1 126.37(11)
N2 C2 C3 121.47(14)
N2 C2 C1 115.83(13)
C3 C2 C1 122.61(14)
C2 N2 C6 119.55(13)
C2 N2 Cu1 114.90(10)
C6 N2 Cu1 125.22(11)
C6 C5 C4 118.96(16)
C6 C5 H5 120.5
C4 C5 H5 120.5
N2 C6 C5 121.70(15)
N2 C6 H6 119.1
C5 C6 H6 119.1
C10 C9 C8 118.77(15)
C10 C9 H9 120.6
C8 C9 H9 120.6
N3 C8 C9 121.83(14)
N3 C8 C7 115.39(13)
C9 C8 C7 122.65(14)
N1 C7 C8 110.20(12)
N1 C7 H7A 109.6
C8 C7 H7A 109.6
N1 C7 H7B 109.6
C8 C7 H7B 109.6
H7A C7 H7B 108.1
C11 C10 C9 119.35(15)
C11 C10 H10 120.3
C9 C10 H10 120.3
C12 C11 C10 118.91(15)
C12 C11 H11 120.5
C10 C11 H11 120.5
N3 C12 C11 121.96(15)
N3 C12 H12 119.0
C11 C12 H12 119.0
N1 C13 C14 113.64(12)
N1 C13 H13A 108.8
C14 C13 H13A 108.8
N1 C13 H13B 108.8
C14 C13 H13B 108.8
H13A C13 H13B 107.7
N4 C14 C15 123.66(13)
N4 C14 C13 116.43(13)
C15 C14 C13 119.77(13)
C16 C15 C14 118.73(14)
C16 C15 H15 120.6
C14 C15 H15 120.6
C15 C16 C17 119.61(14)
C15 C16 H16 120.2
C17 C16 H16 120.2
C16 C17 C18 122.68(14)
C16 C17 C22 118.08(13)
C18 C17 C22 119.24(14)
C19 C18 C17 120.23(14)
C19 C18 H18 119.9
C17 C18 H18 119.9
C18 C19 C20 120.32(14)
C18 C19 H19 119.8
C20 C19 H19 119.8
C21 C20 C19 121.17(15)
C21 C20 H20 119.4
C19 C20 H20 119.4
C20 C21 C22 119.62(15)
C20 C21 H21 120.2
C22 C21 H21 120.2
N4 C22 C21 119.21(14)
N4 C22 C17 121.39(13)
C21 C22 C17 119.39(14)

loop_
_geom_bond_atom_site_label_1
_geom_bond_atom_site_label_2
_geom_bond_distance
Cu1 N2 1.9831(13)
Cu1 N3 2.0034(13)
Cu1 N1 2.0606(12)
Cu1 Cl1 2.2453(4)
Cu1 N4 2.3473(12)
C1 N1 1.4884(18)
C1 C2 1.512(2)
C1 H1A 0.9900
C1 H1B 0.9900
N1 C7 1.4892(19)
N1 C13 1.4907(18)
P1 F4B 1.518(15)
P1 F1B 1.56(2)
P1 F3A 1.582(8)
P1 F2B 1.58(2)
P1 F4A 1.594(5)
P1 F5 1.5967(11)
P1 F6 1.6006(10)
P1 F2A 1.610(8)
P1 F3B 1.625(14)
P1 F1A 1.628(6)
C4 C3 1.386(2)
C4 C5 1.388(2)
C4 H4 0.9500
N4 C14 1.3213(19)
N4 C22 1.3741(19)
C3 C2 1.387(2)
C3 H3 0.9500
N3 C8 1.3452(19)
N3 C12 1.3490(19)
C2 N2 1.3462(19)
N2 C6 1.347(2)
C5 C6 1.380(2)
C5 H5 0.9500
C6 H6 0.9500
C9 C10 1.389(2)
C9 C8 1.390(2)
C9 H9 0.9500
C8 C7 1.508(2)
C7 H7A 0.9900
C7 H7B 0.9900
C10 C11 1.386(2)
C10 H10 0.9500
C11 C12 1.384(2)
C11 H11 0.9500
C12 H12 0.9500
C13 C14 1.512(2)
C13 H13A 0.9900
C13 H13B 0.9900
C14 C15 1.411(2)
C15 C16 1.370(2)
C15 H15 0.9500
C16 C17 1.410(2)
C16 H16 0.9500
C17 C18 1.422(2)
C17 C22 1.422(2)
C18 C19 1.364(2)
C18 H18 0.9500
C19 C20 1.412(2)
C19 H19 0.9500
C20 C21 1.374(2)
C20 H20 0.9500
C21 C22 1.416(2)
C21 H21 0.9500

loop_
_geom_torsion_atom_site_label_1
_geom_torsion_atom_site_label_2
_geom_torsion_atom_site_label_3
_geom_torsion_atom_site_label_4
_geom_torsion
C2 C1 N1 C7 150.48(12)
C2 C1 N1 C13 -84.27(14)
C2 C1 N1 Cu1 33.40(13)
C5 C4 C3 C2 1.1(3)
C4 C3 C2 N2 1.4(2)
C4 C3 C2 C1 177.94(15)
N1 C1 C2 N2 -19.59(18)
N1 C1 C2 C3 163.68(14)
C3 C2 N2 C6 -2.6(2)
C1 C2 N2 C6 -179.35(13)
C3 C2 N2 Cu1 171.23(12)
C1 C2 N2 Cu1 -5.54(17)
C3 C4 C5 C6 -2.4(3)
C2 N2 C6 C5 1.3(2)
Cu1 N2 C6 C5 -171.87(12)
C4 C5 C6 N2 1.2(3)
C12 N3 C8 C9 -1.3(2)
Cu1 N3 C8 C9 169.56(12)
C12 N3 C8 C7 174.77(13)
Cu1 N3 C8 C7 -14.40(16)
C10 C9 C8 N3 1.4(2)
C10 C9 C8 C7 -174.37(14)
C1 N1 C7 C8 -151.19(12)
C13 N1 C7 C8 85.11(14)
Cu1 N1 C7 C8 -33.68(13)
N3 C8 C7 N1 33.10(17)
C9 C8 C7 N1 -150.89(14)
C8 C9 C10 C11 -0.1(2)
C9 C10 C11 C12 -1.2(2)
C8 N3 C12 C11 -0.1(2)
Cu1 N3 C12 C11 -169.69(12)
C10 C11 C12 N3 1.4(2)
C1 N1 C13 C14 150.51(13)
C7 N1 C13 C14 -83.65(15)
Cu1 N1 C13 C14 33.80(15)
C22 N4 C14 C15 2.7(2)
Cu1 N4 C14 C15 -153.63(13)
C22 N4 C14 C13 -172.99(13)
Cu1 N4 C14 C13 30.66(15)
N1 C13 C14 N4 -46.52(19)
N1 C13 C14 C15 137.59(14)
N4 C14 C15 C16 -2.9(2)
C13 C14 C15 C16 172.63(14)
C14 C15 C16 C17 0.2(2)
C15 C16 C17 C18 -177.38(15)
C15 C16 C17 C22 2.5(2)
C16 C17 C18 C19 -178.53(15)
C22 C17 C18 C19 1.6(2)
C17 C18 C19 C20 -0.1(2)
C18 C19 C20 C21 -1.2(3)
C19 C20 C21 C22 0.9(3)
C14 N4 C22 C21 179.20(14)
Cu1 N4 C22 C21 -31.7(2)
C14 N4 C22 C17 0.2(2)
Cu1 N4 C22 C17 149.30(11)
C20 C21 C22 N4 -178.36(15)
C20 C21 C22 C17 0.7(2)
C16 C17 C22 N4 -2.8(2)
C18 C17 C22 N4 177.12(14)
C16 C17 C22 C21 178.23(14)
C18 C17 C22 C21 -1.9(2)
